data_4320675
loop_
_publ_author_name
'Malcolm H. Chisholm'
'Diana Navarro-Llobet'
'Judith Gallucci'

_publ_section_title
;
 Siloxide and Triflate Gallium(III) Complexes Supported by the BDI Ligand
;
_journal_name_full 'Inorganic Chemistry'
_journal_page_first 6506
_journal_page_last 6508
_journal_paper_doi 10.1021/ic010771j
_journal_volume 40
_journal_year 2001
_chemical_formula_sum 'C32 H50 Cl Ga N2 O Si'
_chemical_formula_weight 612.00
_chemical_name_systematic
;
  ?
;
_space_group_IT_number 11
_symmetry_cell_setting monoclinic
_symmetry_space_group_name_Hall '-P 2yb'
_symmetry_space_group_name_H-M 'P 1 21/m 1'
_atom_sites_solution_hydrogens geom
_atom_sites_solution_primary heavy
_atom_sites_solution_secondary difmap
_audit_creation_method 'SHELXL-93 and manual editing'
_cell_angle_alpha 90.00
_cell_angle_beta 115.313(1)
_cell_angle_gamma 90.00
_cell_formula_units_Z 2
_cell_length_a 9.1113(1)
_cell_length_b 20.1484(2)
_cell_length_c 10.1963(1)
_cell_measurement_reflns_used 4004
_cell_measurement_temperature 150(2)
_cell_measurement_theta_max 27.48
_cell_measurement_theta_min 2.04
_cell_volume 1692.10(3)
_computing_cell_refinement 'DENZO (Otwinowski & Minor, 1997)'
_computing_data_collection 'COLLECT (Nonius, 1999)'
_computing_data_reduction 'DENZO (Otwinowski & Minor, 1997)'
_computing_structure_refinement 'SHELXL-93 (Sheldrick, 1993)'
_computing_structure_solution 'SHELXS-86 (Sheldrick, 1990)'
_diffrn_ambient_temperature 150(2)
_diffrn_measurement_device 'Nonius Kappa CCD'
_diffrn_measurement_method 'phi and omega scans'
_diffrn_radiation_monochromator graphite
_diffrn_radiation_source 'fine-focus sealed tube'
_diffrn_radiation_type MoK\a
_diffrn_radiation_wavelength 0.71073
_diffrn_reflns_av_R_equivalents 0.037
_diffrn_reflns_av_sigmaI/netI 0.0264
_diffrn_reflns_limit_h_max 11
_diffrn_reflns_limit_h_min -11
_diffrn_reflns_limit_k_max 26
_diffrn_reflns_limit_k_min -24
_diffrn_reflns_limit_l_max 13
_diffrn_reflns_limit_l_min -13
_diffrn_reflns_number 33256
_diffrn_reflns_theta_max 27.48
_diffrn_reflns_theta_min 2.21
_exptl_absorpt_coefficient_mu 0.953
_exptl_crystal_colour colorless
_exptl_crystal_density_diffrn 1.201
_exptl_crystal_description 'rectangular plate'
_exptl_crystal_F_000 652
_exptl_crystal_size_max 0.35
_exptl_crystal_size_mid 0.31
_exptl_crystal_size_min 0.12
_refine_diff_density_max 0.507
_refine_diff_density_min -0.406
_refine_ls_extinction_method none
_refine_ls_goodness_of_fit_all 1.038
_refine_ls_goodness_of_fit_obs 1.065
_refine_ls_hydrogen_treatment noref
_refine_ls_matrix_type full
_refine_ls_number_parameters 188
_refine_ls_number_reflns 3993
_refine_ls_number_restraints 0
_refine_ls_restrained_S_all 1.038
_refine_ls_restrained_S_obs 1.065
_refine_ls_R_factor_all 0.0373
_refine_ls_R_factor_obs 0.0295
_refine_ls_shift/esd_max -0.002
_refine_ls_shift/esd_mean 0.000
_refine_ls_structure_factor_coef Fsqd
_refine_ls_weighting_details 'w=1/[\s^2^(Fo^2^)+(0.0367P)^2^+0.7227P] where P=(Fo^2^+2Fc^2^)/3'
_refine_ls_weighting_scheme calc
_refine_ls_wR_factor_all 0.0766
_refine_ls_wR_factor_obs 0.0730
_reflns_number_observed 3462
_reflns_number_total 3993
_reflns_observed_criterion >2sigma(I)
_cod_data_source_file ic010771j_2.cif
_cod_data_source_block Chisholm909
_cod_depositor_comments
;
The following automatic conversions were performed:

'_refine_ls_weighting_scheme' value 'calc
w=1/[\s^2^(Fo^2^)+(0.0367P)^2^+0.7227P] where P=(Fo^2^+2Fc^2^)/3' was
changed to 'calc'. New tag '_refine_ls_weighting_details' was
created. The value of the new tag was set to
'w=1/[\s^2^(Fo^2^)+(0.0367P)^2^+0.7227P] where P=(Fo^2^+2Fc^2^)/3'.

Automatic conversion script
Id: cif_fix_values 3143 2015-03-26 13:38:13Z robertas 
;
_cod_original_sg_symbol_H-M 'P 21/m'
_cod_database_code 4320675

loop_
_symmetry_equiv_pos_as_xyz
'x, y, z'
'-x, y+1/2, -z'
'-x, -y, -z'
'x, -y-1/2, z'

loop_
_atom_site_aniso_label
_atom_site_aniso_U_11
_atom_site_aniso_U_22
_atom_site_aniso_U_33
_atom_site_aniso_U_23
_atom_site_aniso_U_13
_atom_site_aniso_U_12
Ga 0.01848(12) 0.01939(13) 0.01834(12) 0.000 0.00830(9) 0.000
Cl 0.0250(3) 0.0406(3) 0.0235(3) 0.000 0.0032(2) 0.000
Si 0.0336(4) 0.0730(6) 0.0289(4) 0.000 0.0207(3) 0.000
O 0.0211(7) 0.0296(8) 0.0250(8) 0.000 0.0128(7) 0.000
N 0.0192(6) 0.0209(6) 0.0219(6) -0.0020(5) 0.0088(5) -0.0005(5)
C1 0.0174(7) 0.0297(8) 0.0204(7) -0.0035(6) 0.0068(6) 0.0021(6)
C2 0.0265(11) 0.0341(12) 0.0216(11) 0.000 0.0134(9) 0.000
C3 0.0342(9) 0.0340(9) 0.0287(9) -0.0057(7) 0.0162(7) 0.0038(7)
C4 0.0296(8) 0.0214(8) 0.0293(8) -0.0078(7) 0.0172(7) -0.0048(6)
C5 0.0338(9) 0.0320(9) 0.0448(11) -0.0189(8) 0.0226(8) -0.0100(7)
C6 0.0480(12) 0.0414(11) 0.0718(15) -0.0279(11) 0.0400(11) -0.0245(10)
C7 0.077(2) 0.0303(10) 0.0694(15) -0.0105(10) 0.0506(13) -0.0183(11)
C8 0.0683(14) 0.0245(9) 0.0498(12) 0.0011(8) 0.0351(11) -0.0012(9)
C9 0.0414(10) 0.0218(8) 0.0313(9) -0.0024(7) 0.0207(8) -0.0006(7)
C10 0.0231(8) 0.0416(11) 0.0607(13) -0.0250(10) 0.0122(9) -0.0066(8)
C11 0.0354(12) 0.076(2) 0.108(2) -0.038(2) 0.0325(13) -0.0065(12)
C12 0.0393(12) 0.078(2) 0.0576(15) -0.0105(13) 0.0068(11) 0.0144(11)
C13 0.0386(10) 0.0271(9) 0.0360(10) 0.0074(8) 0.0118(8) 0.0079(8)
C14 0.0595(14) 0.0436(12) 0.0408(12) 0.0079(10) 0.0076(10) 0.0134(10)
C15 0.0502(12) 0.0444(12) 0.0561(13) 0.0102(10) 0.0243(11) 0.0183(10)
C16 0.048(2) 0.141(4) 0.071(3) 0.000 0.045(2) 0.000
C17 0.121(3) 0.240(5) 0.147(4) 0.158(4) 0.094(3) 0.079(3)

loop_
_atom_site_label
_atom_site_type_symbol
_atom_site_fract_x
_atom_site_fract_y
_atom_site_fract_z
_atom_site_U_iso_or_equiv
_atom_site_thermal_displace_type
_atom_site_occupancy
_atom_site_calc_flag
_atom_site_refinement_flags
_atom_site_disorder_group
Ga Ga 0.03081(3) 0.2500 0.23335(2) 0.01859(8) Uani 1 d S .
Cl Cl -0.18331(7) 0.2500 0.02618(6) 0.03218(14) Uani 1 d S .
Si Si 0.25163(9) 0.2500 0.06470(8) 0.0426(2) Uani 1 d S .
O O 0.2106(2) 0.2500 0.2036(2) 0.0242(3) Uani 1 d S .
N N 0.02700(15) 0.32211(6) 0.35499(13) 0.0206(3) Uani 1 d . .
C1 C -0.0180(2) 0.31271(8) 0.4624(2) 0.0229(3) Uani 1 d . .
C2 C -0.0478(3) 0.2500 0.5049(2) 0.0263(5) Uani 1 d S .
H2 H -0.0949(3) 0.2500 0.5719(2) 0.032 Uiso 1 calc SR .
C3 C -0.0367(2) 0.37159(9) 0.5447(2) 0.0313(4) Uani 1 d . .
H3A H -0.0254(15) 0.35719(14) 0.6404(6) 0.047 Uiso 1 calc R .
H3B H -0.1441(6) 0.3915(4) 0.4908(7) 0.047 Uiso 1 calc R .
H3C H 0.0474(10) 0.4045(3) 0.5566(12) 0.047 Uiso 1 calc R .
C4 C 0.0758(2) 0.38712(8) 0.3273(2) 0.0252(3) Uani 1 d . .
C5 C 0.2431(2) 0.40085(9) 0.3846(2) 0.0349(4) Uani 1 d . .
C6 C 0.2886(3) 0.46247(10) 0.3494(3) 0.0487(6) Uani 1 d . .
H6 H 0.4006(3) 0.47314(10) 0.3857(3) 0.058 Uiso 1 calc R .
C7 C 0.1760(3) 0.50766(10) 0.2642(3) 0.0520(6) Uani 1 d . .
H7 H 0.2105(3) 0.54898(10) 0.2423(3) 0.062 Uiso 1 calc R .
C8 C 0.0134(3) 0.49346(9) 0.2104(2) 0.0441(5) Uani 1 d . .
H8 H -0.0635(3) 0.52532(9) 0.1517(2) 0.053 Uiso 1 calc R .
C9 C -0.0416(2) 0.43280(8) 0.2403(2) 0.0297(4) Uani 1 d . .
C10 C 0.3690(2) 0.35200(10) 0.4820(2) 0.0438(5) Uani 1 d . .
H10 H 0.3222(2) 0.30640(10) 0.4558(2) 0.053 Uiso 1 calc R .
C11 C 0.5263(3) 0.35399(14) 0.4614(3) 0.0725(8) Uani 1 d . .
H11A H 0.5965(11) 0.3170(6) 0.5143(19) 0.109 Uiso 1 calc R .
H11B H 0.5826(13) 0.3961(5) 0.4989(21) 0.109 Uiso 1 calc R .
H11C H 0.5001(3) 0.3502(11) 0.3579(4) 0.109 Uiso 1 calc R .
C12 C 0.4080(3) 0.36367(14) 0.6412(3) 0.0630(7) Uani 1 d . .
H12A H 0.3097(6) 0.3571(9) 0.6562(5) 0.095 Uiso 1 calc R .
H12B H 0.4475(21) 0.4092(3) 0.6681(6) 0.095 Uiso 1 calc R .
H12C H 0.4918(16) 0.3323(6) 0.7015(3) 0.095 Uiso 1 calc R .
C13 C -0.2223(2) 0.42039(9) 0.1796(2) 0.0354(4) Uani 1 d . .
H13 H -0.2394(2) 0.37573(9) 0.2135(2) 0.042 Uiso 1 calc R .
C14 C -0.3024(3) 0.42022(11) 0.0130(2) 0.0528(6) Uani 1 d . .
H14A H -0.4170(6) 0.4078(8) -0.0221(2) 0.079 Uiso 1 calc R .
H14B H -0.2470(13) 0.3881(6) -0.0224(2) 0.079 Uiso 1 calc R .
H14C H -0.2945(18) 0.4646(2) -0.0227(2) 0.079 Uiso 1 calc R .
C15 C -0.3069(3) 0.47229(11) 0.2340(2) 0.0497(5) Uani 1 d . .
H15A H -0.4217(5) 0.4605(4) 0.2003(14) 0.074 Uiso 1 calc R .
H15B H -0.2983(17) 0.5161(2) 0.1961(14) 0.074 Uiso 1 calc R .
H15C H -0.2548(13) 0.4734(6) 0.3403(3) 0.074 Uiso 1 calc R .
C16 C 0.4737(4) 0.2500 0.1240(4) 0.0800(13) Uani 1 d S .
H16A H 0.4980(5) 0.2655(17) 0.0443(14) 0.120 Uiso 0.50 calc PR .
H16B H 0.5158(7) 0.2049(3) 0.1516(37) 0.120 Uiso 0.50 calc PR .
H16C H 0.5250(6) 0.2797(14) 0.2075(25) 0.120 Uiso 0.50 calc PR .
C17 C 0.1674(5) 0.3261(3) -0.0434(5) 0.157(2) Uani 1 d . .
H17A H 0.0488(6) 0.3257(10) -0.0813(38) 0.235 Uiso 1 calc R .
H17B H 0.1983(43) 0.3278(11) -0.1243(26) 0.235 Uiso 1 calc R .
H17C H 0.2106(39) 0.3653(3) 0.0184(12) 0.235 Uiso 1 calc R .

loop_
_atom_type_symbol
_atom_type_description
_atom_type_scat_dispersion_real
_atom_type_scat_dispersion_imag
_atom_type_scat_source
C C 0.0033 0.0016 'International Tables Vol C Tables 4.2.6.8 and 6.1.1.4'
H H 0.0000 0.0000 'International Tables Vol C Tables 4.2.6.8 and 6.1.1.4'
Cl Cl 0.1484 0.1585 'International Tables Vol C Tables 4.2.6.8 and 6.1.1.4'
Ga Ga 0.2307 1.6083 'International Tables Vol C Tables 4.2.6.8 and 6.1.1.4'
N N 0.0061 0.0033 'International Tables Vol C Tables 4.2.6.8 and 6.1.1.4'
O O 0.0106 0.0060 'International Tables Vol C Tables 4.2.6.8 and 6.1.1.4'
Si Si 0.0817 0.0704 'International Tables Vol C Tables 4.2.6.8 and 6.1.1.4'

loop_
_geom_angle_atom_site_label_1
_geom_angle_atom_site_label_2
_geom_angle_atom_site_label_3
_geom_angle
_geom_angle_site_symmetry_1
_geom_angle_site_symmetry_3
_geom_angle_publ_flag
O Ga N 112.36(5) . . ?
O Ga N 112.35(5) . 4_565 ?
N Ga N 98.34(8) . 4_565 ?
O Ga Cl 109.92(5) . . ?
N Ga Cl 111.74(4) . . ?
N Ga Cl 111.74(4) 4_565 . ?
O Si C16 110.21(14) . . ?
O Si C17 109.26(14) . 4_565 ?
C16 Si C17 108.16(14) . 4_565 ?
O Si C17 109.26(14) . . ?
C16 Si C17 108.16(14) . . ?
C17 Si C17 111.8(4) 4_565 . ?
Si O Ga 136.25(10) . . ?
C1 N C4 120.99(13) . . ?
C1 N Ga 121.22(11) . . ?
C4 N Ga 117.78(9) . . ?
N C1 C2 123.34(15) . . ?
N C1 C3 119.52(14) . . ?
C2 C1 C3 117.13(14) . . ?
C1 C2 C1 129.1(2) . 4_565 ?
C1 C2 H2 115.46(10) . . ?
C1 C2 H2 115.46(10) 4_565 . ?
C1 C3 H3A 109.47(9) . . ?
C1 C3 H3B 109.47(9) . . ?
H3A C3 H3B 109.5 . . ?
C1 C3 H3C 109.47(9) . . ?
H3A C3 H3C 109.5 . . ?
H3B C3 H3C 109.5 . . ?
C9 C4 C5 122.1(2) . . ?
C9 C4 N 120.13(14) . . ?
C5 C4 N 117.69(15) . . ?
C6 C5 C4 116.9(2) . . ?
C6 C5 C10 121.3(2) . . ?
C4 C5 C10 121.8(2) . . ?
C7 C6 C5 121.9(2) . . ?
C7 C6 H6 119.06(12) . . ?
C5 C6 H6 119.06(12) . . ?
C6 C7 C8 120.2(2) . . ?
C6 C7 H7 119.90(12) . . ?
C8 C7 H7 119.90(13) . . ?
C7 C8 C9 121.3(2) . . ?
C7 C8 H8 119.35(13) . . ?
C9 C8 H8 119.35(12) . . ?
C4 C9 C8 117.6(2) . . ?
C4 C9 C13 123.58(15) . . ?
C8 C9 C13 118.9(2) . . ?
C5 C10 C12 111.3(2) . . ?
C5 C10 C11 112.5(2) . . ?
C12 C10 C11 109.6(2) . . ?
C5 C10 H10 107.73(9) . . ?
C12 C10 H10 107.73(14) . . ?
C11 C10 H10 107.73(12) . . ?
C10 C11 H11A 109.47(15) . . ?
C10 C11 H11B 109.47(12) . . ?
H11A C11 H11B 109.5 . . ?
C10 C11 H11C 109.47(14) . . ?
H11A C11 H11C 109.5 . . ?
H11B C11 H11C 109.5 . . ?
C10 C12 H12A 109.47(11) . . ?
C10 C12 H12B 109.47(14) . . ?
H12A C12 H12B 109.5 . . ?
C10 C12 H12C 109.47(12) . . ?
H12A C12 H12C 109.5 . . ?
H12B C12 H12C 109.5 . . ?
C9 C13 C14 111.9(2) . . ?
C9 C13 C15 111.5(2) . . ?
C14 C13 C15 109.0(2) . . ?
C9 C13 H13 108.10(9) . . ?
C14 C13 H13 108.10(11) . . ?
C15 C13 H13 108.10(11) . . ?
C13 C14 H14A 109.47(12) . . ?
C13 C14 H14B 109.47(11) . . ?
H14A C14 H14B 109.5 . . ?
C13 C14 H14C 109.47(11) . . ?
H14A C14 H14C 109.5 . . ?
H14B C14 H14C 109.5 . . ?
C13 C15 H15A 109.47(12) . . ?
C13 C15 H15B 109.47(11) . . ?
H15A C15 H15B 109.5 . . ?
C13 C15 H15C 109.47(11) . . ?
H15A C15 H15C 109.5 . . ?
H15B C15 H15C 109.5 . . ?
Si C16 H16A 109.47(11) . . ?
Si C16 H16B 109.47(2) . . ?
H16A C16 H16B 109.5 . . ?
Si C16 H16C 109.47(9) . . ?
H16A C16 H16C 109.5 . . ?
H16B C16 H16C 109.5 . . ?
Si C17 H17A 109.47(13) . . ?
Si C17 H17B 109.47(13) . . ?
H17A C17 H17B 109.5 . . ?
Si C17 H17C 109.5(2) . . ?
H17A C17 H17C 109.5 . . ?
H17B C17 H17C 109.5 . . ?

loop_
_geom_bond_atom_site_label_1
_geom_bond_atom_site_label_2
_geom_bond_distance
_geom_bond_site_symmetry_2
_geom_bond_publ_flag
Ga O 1.7892(15) . ?
Ga N 1.9203(12) . ?
Ga N 1.9203(12) 4_565 ?
Ga Cl 2.1781(6) . ?
Si O 1.611(2) . ?
Si C16 1.847(3) . ?
Si C17 1.853(4) 4_565 ?
Si C17 1.853(4) . ?
N C1 1.337(2) . ?
N C4 1.449(2) . ?
C1 C2 1.399(2) . ?
C1 C3 1.504(2) . ?
C2 C1 1.399(2) 4_565 ?
C2 H2 0.95 . ?
C3 H3A 0.98 . ?
C3 H3B 0.98 . ?
C3 H3C 0.98 . ?
C4 C9 1.402(2) . ?
C4 C5 1.407(2) . ?
C5 C6 1.403(3) . ?
C5 C10 1.515(3) . ?
C6 C7 1.369(3) . ?
C6 H6 0.95 . ?
C7 C8 1.372(3) . ?
C7 H7 0.95 . ?
C8 C9 1.403(2) . ?
C8 H8 0.95 . ?
C9 C13 1.512(3) . ?
C10 C12 1.524(3) . ?
C10 C11 1.535(3) . ?
C10 H10 1.00 . ?
C11 H11A 0.98 . ?
C11 H11B 0.98 . ?
C11 H11C 0.98 . ?
C12 H12A 0.98 . ?
C12 H12B 0.98 . ?
C12 H12C 0.98 . ?
C13 C14 1.535(3) . ?
C13 C15 1.537(3) . ?
C13 H13 1.00 . ?
C14 H14A 0.98 . ?
C14 H14B 0.98 . ?
C14 H14C 0.98 . ?
C15 H15A 0.98 . ?
C15 H15B 0.98 . ?
C15 H15C 0.98 . ?
C16 H16A 0.98 . ?
C16 H16B 0.98 . ?
C16 H16C 0.98 . ?
C17 H17A 0.98 . ?
C17 H17B 0.98 . ?
C17 H17C 0.98 . ?

loop_
_geom_torsion_atom_site_label_1
_geom_torsion_atom_site_label_2
_geom_torsion_atom_site_label_3
_geom_torsion_atom_site_label_4
_geom_torsion
_geom_torsion_site_symmetry_1
_geom_torsion_site_symmetry_2
_geom_torsion_site_symmetry_3
_geom_torsion_site_symmetry_4
_geom_torsion_publ_flag
C16 Si O Ga 180.0 . . . . ?
C17 Si O Ga -61.3(2) 4_565 . . . ?
C17 Si O Ga 61.3(2) . . . . ?
N Ga O Si -125.10(4) . . . . ?
N Ga O Si 125.10(4) 4_565 . . . ?
Cl Ga O Si 0.0 . . . . ?
O Ga N C1 -135.66(11) . . . . ?
N Ga N C1 -17.24(15) 4_565 . . . ?
Cl Ga N C1 100.24(11) . . . . ?
O Ga N C4 43.87(12) . . . . ?
N Ga N C4 162.29(8) 4_565 . . . ?
Cl Ga N C4 -80.22(11) . . . . ?
C4 N C1 C2 -172.2(2) . . . . ?
Ga N C1 C2 7.3(2) . . . . ?
C4 N C1 C3 7.0(2) . . . . ?
Ga N C1 C3 -173.44(11) . . . . ?
N C1 C2 C1 9.3(4) . . . 4_565 ?
C3 C1 C2 C1 -170.0(2) . . . 4_565 ?
C1 N C4 C9 -84.9(2) . . . . ?
Ga N C4 C9 95.54(15) . . . . ?
C1 N C4 C5 98.0(2) . . . . ?
Ga N C4 C5 -81.5(2) . . . . ?
C9 C4 C5 C6 -0.8(2) . . . . ?
N C4 C5 C6 176.23(15) . . . . ?
C9 C4 C5 C10 178.2(2) . . . . ?
N C4 C5 C10 -4.7(2) . . . . ?
C4 C5 C6 C7 0.5(3) . . . . ?
C10 C5 C6 C7 -178.5(2) . . . . ?
C5 C6 C7 C8 0.0(3) . . . . ?
C6 C7 C8 C9 -0.2(3) . . . . ?
C5 C4 C9 C8 0.6(2) . . . . ?
N C4 C9 C8 -176.38(14) . . . . ?
C5 C4 C9 C13 -178.6(2) . . . . ?
N C4 C9 C13 4.4(2) . . . . ?
C7 C8 C9 C4 -0.1(3) . . . . ?
C7 C8 C9 C13 179.2(2) . . . . ?
C6 C5 C10 C12 89.1(2) . . . . ?
C4 C5 C10 C12 -89.9(2) . . . . ?
C6 C5 C10 C11 -34.4(3) . . . . ?
C4 C5 C10 C11 146.6(2) . . . . ?
C4 C9 C13 C14 -118.2(2) . . . . ?
C8 C9 C13 C14 62.6(2) . . . . ?
C4 C9 C13 C15 119.4(2) . . . . ?
C8 C9 C13 C15 -59.8(2) . . . . ?
